data_4100051
loop_
_publ_author_name
'Yamashita, Makoto'
'Yamamoto, Yohsuke'
'Akiba, Kin-ya'
'Hashizume, Daisuke'
'Iwasaki, Fujiko'
'Takagi, Nozomi'
'Nagase, Shigeru'

_publ_section_title
;
 Syntheses and Structures of Hypervalent Pentacoordinate Carbon and Boron
 Compounds Bearing an Anthracene Skeleton -- Elucidation of Hypervalent
 Interaction Based on X-ray Analysis and DFT Calculation
;
_journal_coden_ASTM JACSAT
_journal_issue 12
_journal_name_full 'Journal of the American Chemical Society'
_journal_page_first 4354
_journal_page_last 4371
_journal_paper_doi 10.1021/ja0438011
_journal_volume 127
_journal_year 2005
_chemical_formula_moiety 'C14 H7 Br3 '
_chemical_formula_sum 'C14 H7 Br3'
_chemical_formula_weight 414.92
_space_group_IT_number 14
_symmetry_cell_setting monoclinic
_symmetry_space_group_name_Hall '-P 2ybc'
_symmetry_space_group_name_H-M 'P 1 21/c 1'
_cell_angle_alpha 90
_cell_angle_beta 106.064(2)
_cell_angle_gamma 90
_cell_formula_units_Z 4
_cell_length_a 10.1530(5)
_cell_length_b 7.2480(2)
_cell_length_c 17.3580(9)
_cell_volume 1227.48(9)
_cod_depositor_comments
;
 Updated bibliographic information.

 Antanas Vaitkus,
 2019-10-01
;
_cod_original_sg_symbol_H-M 'P 21/c'
_cod_original_formula_sum 'C14 H7 Br3 '
_cod_database_code 4100051

loop_
_symmetry_equiv_pos_as_xyz
x,y,z
-x,1/2+y,1/2-z
-x,-y,-z
x,1/2-y,1/2+z

loop_
_atom_site_label
_atom_site_type_symbol
_atom_site_fract_x
_atom_site_fract_y
_atom_site_fract_z
_atom_site_U_iso_or_equiv
_atom_site_adp_type
_atom_site_occupancy
_atom_site_calc_flag
_atom_site_refinement_flags
_atom_site_disorder_assembly
_atom_site_disorder_group
Br(1) Br 0.79825(4) 0.36867(5) 0.26298(2) 0.0262(1) Uani 1.00 d . . .
Br(2) Br 0.23395(4) 0.44959(5) 0.12658(2) 0.0260(1) Uani 1.00 d . . .
Br(3) Br 0.49446(4) 0.17862(5) 0.20286(2) 0.0224(1) Uani 1.00 d . . .
C(1) C 0.7877(4) 0.2536(4) 0.1613(2) 0.0209(7) Uani 1.00 d . . .
C(2) C 0.9128(4) 0.2151(5) 0.1501(2) 0.0283(8) Uani 1.00 d . . .
C(3) C 0.9237(4) 0.1602(5) 0.0727(2) 0.0260(8) Uani 1.00 d . . .
C(4) C 0.8089(4) 0.1629(5) 0.0089(2) 0.0261(9) Uani 1.00 d . . .
C(5) C 0.3166(4) 0.2488(4) -0.1124(2) 0.0237(8) Uani 1.00 d . . .
C(6) C 0.1891(4) 0.2852(5) -0.1082(2) 0.0277(8) Uani 1.00 d . . .
C(7) C 0.1667(4) 0.3386(5) -0.0326(2) 0.0248(8) Uani 1.00 d . . .
C(8) C 0.2743(4) 0.3354(5) 0.0357(2) 0.0214(7) Uani 1.00 d . . .
C(9) C 0.5255(3) 0.2589(4) 0.1038(2) 0.0187(7) Uani 1.00 d . . .
C(10) C 0.5628(4) 0.2068(5) -0.0479(2) 0.0209(7) Uani 1.00 d . . .
C(11) C 0.6618(3) 0.2428(4) 0.0982(2) 0.0180(7) Uani 1.00 d . . .
C(12) C 0.6780(3) 0.2070(5) 0.0189(2) 0.0206(7) Uani 1.00 d . . .
C(13) C 0.4336(4) 0.2485(4) -0.0417(2) 0.0207(7) Uani 1.00 d . . .
C(14) C 0.4106(3) 0.2822(4) 0.0362(2) 0.0172(7) Uani 1.00 d . . .
H(1) H 0.9934 0.2245 0.1941 0.0338 Uiso 1.00 calc . . .
H(2) H 1.0095 0.1208 0.0655 0.0309 Uiso 1.00 calc . . .
H(3) H 0.8165 0.1362 -0.0434 0.0307 Uiso 1.00 calc . . .
H(4) H 0.3301 0.2220 -0.1634 0.0287 Uiso 1.00 calc . . .
H(5) H 0.1131 0.2771 -0.1553 0.0327 Uiso 1.00 calc . . .
H(6) H 0.0776 0.3756 -0.0299 0.0297 Uiso 1.00 calc . . .
H(7) H 0.5739 0.1765 -0.0989 0.0247 Uiso 1.00 calc . . .
